data_4023450
loop_
_publ_author_name
'Zhenglai Fang'
'Yunlong Song'
'Taradas Sarkar'
'Ernest Hamel'
'William E. Fogler'
'Gregory E. Agoston'
'Phillip E. Fanwick'
'Mark Cushman'

_publ_contact_author_address
;    Department of Chemistry
     Purdue University
     560 Oval Dr.
     W. Lafayette
     IN 47907-2084
     USA
;
_publ_contact_author_email pfanwick@purdue.edu
_publ_contact_author_fax 1(765)4940239
_publ_contact_author_name 'Phillip E. Fanwick'
_publ_contact_author_phone 1(765)4944572
_publ_section_title
;
 Stereoselective Synthesis of 3,3-Diarylacrylonitriles
 as Tubulin Polymerization Inhibitors
;
_journal_name_full 'Journal of Organic Chemistry'
_journal_page_first 4241
_journal_page_last 4244
_journal_paper_doi 10.1021/jo800428b
_journal_volume 73
_journal_year 2008
_chemical_formula_moiety 'C19 H19 N1 O2'
_chemical_formula_sum 'C19 H19 N O2'
_chemical_formula_weight 293.37
_chemical_name_systematic ' ?'
_space_group_IT_number 2
_symmetry_cell_setting triclinic
_symmetry_space_group_name_Hall '-P 1'
_symmetry_space_group_name_H-M 'P -1'
_atom_type_scat_source 'International Tables for Crystallography (Vol C)'
_audit_creation_date 12-02-07
_audit_creation_method 'SHELXL and local programs'
_cell_angle_alpha 86.161(3)
_cell_angle_beta 77.488(3)
_cell_angle_gamma 84.005(3)
_cell_formula_units_Z 2
_cell_length_a 8.1440(6)
_cell_length_b 9.1949(5)
_cell_length_c 11.0043(8)
_cell_measurement_reflns_used 11069
_cell_measurement_temperature 150
_cell_measurement_theta_max 27
_cell_measurement_theta_min 2
_cell_volume 799.23(9)
_computing_cell_refinement 'DENZO/SCALEPACK (Otwinowski & Minor, 1996)'
_computing_data_collection 'Collect (Nonius, 1998)'
_computing_data_reduction 'DENZO/SCALEPACK (Otwinowski & Minor, 1996)'
_computing_molecular_graphics
;
    ORTEP (Johnson, 1976)
    PLATON (Spek, 1997)
;
_computing_publication_material 'SHELX97(Sheldrick, 1997) and local programs'
_computing_structure_refinement 'SHELX97 (Sheldrick, 1997)'
_computing_structure_solution
;
 Direct methods (SIR2004, Burla et al., 2005)
;
_diffrn_ambient_temperature 150
_diffrn_measured_fraction_theta_full 0.9877
_diffrn_measured_fraction_theta_max 0.9877
_diffrn_measurement_device_type Nonius_KappaCCD
_diffrn_measurement_method \w
_diffrn_radiation_monochromator 'graphite 002'
_diffrn_radiation_type MO-K\a
_diffrn_radiation_wavelength 0.71073
_diffrn_reflns_av_R_equivalents 0.032
_diffrn_reflns_limit_h_max 10
_diffrn_reflns_limit_h_min 0
_diffrn_reflns_limit_k_max 11
_diffrn_reflns_limit_k_min -11
_diffrn_reflns_limit_l_max 14
_diffrn_reflns_limit_l_min -13
_diffrn_reflns_number 11069
_diffrn_reflns_theta_full 27.5
_diffrn_reflns_theta_max 27.47
_diffrn_reflns_theta_min 2.23
_exptl_absorpt_coefficient_mu 0.074
_exptl_absorpt_correction_T_max 0.9908
_exptl_absorpt_correction_T_min 0.9628
_exptl_absorpt_correction_type multi-scan
_exptl_absorpt_process_details 'SCALEPACK (Otwinowski & Minor, 1997)'
_exptl_crystal_colour_primary colourless
_exptl_crystal_density_diffrn 1.219
_exptl_crystal_density_method 'not measured'
_exptl_crystal_description plate
_exptl_crystal_F_000 312
_exptl_crystal_size_max 0.40
_exptl_crystal_size_mid 0.30
_exptl_crystal_size_min 0.13
_refine_diff_density_max 0.22
_refine_diff_density_min -0.27
_refine_ls_extinction_method none
_refine_ls_goodness_of_fit_ref 1.019
_refine_ls_hydrogen_treatment constr
_refine_ls_matrix_type full
_refine_ls_number_parameters 203
_refine_ls_number_reflns 3628
_refine_ls_number_restraints 0
_refine_ls_R_factor_all 0.068
_refine_ls_R_factor_gt 0.045
_refine_ls_shift/su_max 0.000
_refine_ls_structure_factor_coef Fsqd
_refine_ls_weighting_details '1/[\s^2^(Fo^2^)+(0.0784P)^2^+0.0000P] where P=(Fo^2^+2Fc^2^)/3  '
_refine_ls_weighting_scheme calc
_refine_ls_wR_factor_gt 0.116
_refine_ls_wR_factor_ref 0.128
_reflns_number_gt 2562
_reflns_number_total 3628
_reflns_threshold_expression >2.0\s(I)
_cod_data_source_file jo800428b-File004_2.cif
_cod_data_source_block Z-1a
_cod_depositor_comments
;
The following automatic conversions were performed:
'_refine_ls_weighting_scheme' value 'calc ' changed to 'calc' according to
'/home/saulius/struct/CIF-dictionaries/cif_core.dic' dictionary named
'cif_core.dic' version 2.4.1 from 2010-06-29.

Automatic conversion script
Id: cif_fix_enum 1527 2010-12-29 10:47:43Z saulius 
;
_cod_original_formula_sum 'C19 H19 N1 O2'
_cod_database_code 4023450

loop_
_symmetry_equiv_pos_as_xyz
'x, y, z'
'-x, -y, -z'

loop_
_atom_site_label
_atom_site_fract_x
_atom_site_fract_y
_atom_site_fract_z
_atom_site_U_iso_or_equiv
_atom_site_adp_type
_atom_site_occupancy
_atom_site_symmetry_multiplicity
_atom_site_calc_flag
_atom_site_refinement_flags
_atom_site_disorder_assembly
_atom_site_disorder_group
O(231) 0.05824(12) 0.18569(10) 0.04940(8) 0.0286(2) Uani 1 1 d . . .
O(241) -0.09981(12) 0.26093(10) -0.12518(8) 0.0285(2) Uani 1 1 d . . .
N(4) -0.2133(2) 0.66343(15) 0.61293(13) 0.0526(4) Uani 1 1 d . . .
C(1) -0.25901(16) 0.58074(13) 0.31237(11) 0.0235(3) Uani 1 1 d . . .
C(2) -0.19612(18) 0.52868(14) 0.41252(12) 0.0295(3) Uani 1 1 d . . .
C(3) -0.2116(2) 0.60714(15) 0.52236(13) 0.0360(4) Uani 1 1 d . . .
C(11) -0.36922(16) 0.72084(13) 0.31897(11) 0.0228(3) Uani 1 1 d . . .
C(12) -0.33261(17) 0.83477(14) 0.22950(12) 0.0252(3) Uani 1 1 d . . .
C(13) -0.43347(17) 0.96705(13) 0.23811(12) 0.0253(3) Uani 1 1 d . . .
C(14) -0.57212(17) 0.98443(14) 0.33747(11) 0.0270(3) Uani 1 1 d . . .
C(15) -0.61223(16) 0.87274(14) 0.42747(11) 0.0250(3) Uani 1 1 d . . .
C(16) -0.50953(16) 0.74141(14) 0.41739(11) 0.0245(3) Uani 1 1 d . . .
C(17) -0.3909(2) 1.09030(15) 0.14251(14) 0.0363(4) Uani 1 1 d . . .
C(18) -0.76303(18) 0.89409(16) 0.53347(13) 0.0341(3) Uani 1 1 d . . .
C(21) -0.22008(16) 0.49946(13) 0.19646(11) 0.0227(3) Uani 1 1 d . . .
C(22) -0.09213(16) 0.38224(13) 0.17843(11) 0.0234(3) Uani 1 1 d . . .
C(23) -0.05809(16) 0.30411(13) 0.07236(11) 0.0226(3) Uani 1 1 d . . .
C(24) -0.14715(16) 0.34346(13) -0.02320(11) 0.0233(3) Uani 1 1 d . . .
C(25) -0.27209(17) 0.45820(14) -0.00684(12) 0.0255(3) Uani 1 1 d . . .
C(26) -0.30885(17) 0.53469(14) 0.10233(12) 0.0253(3) Uani 1 1 d . . .
C(232) 0.1398(2) 0.13228(17) 0.14810(13) 0.0407(4) Uani 1 1 d . . .
C(242) -0.1870(2) 0.29382(17) -0.22392(13) 0.0368(4) Uani 1 1 d . . .
H(2) -0.1378 0.4335 0.4094 0.035 Uiso 1 1 calc R . .
H(12) -0.2380 0.8217 0.1622 0.030 Uiso 1 1 calc R . .
H(14) -0.6409 1.0748 0.3438 0.032 Uiso 1 1 calc R . .
H(16) -0.5351 0.6643 0.4784 0.029 Uiso 1 1 calc R . .
H(22) -0.0284 0.3569 0.2408 0.028 Uiso 1 1 calc R . .
H(25) -0.3334 0.4852 -0.0704 0.031 Uiso 1 1 calc R . .
H(26) -0.3964 0.6125 0.1126 0.030 Uiso 1 1 calc R . .
H(17A) -0.2708 1.0771 0.1028 0.054 Uiso 1 1 calc R . .
H(17B) -0.4154 1.1839 0.1834 0.054 Uiso 1 1 calc R . .
H(17C) -0.4589 1.0899 0.0792 0.054 Uiso 1 1 calc R . .
H(18A) -0.8632 0.8655 0.5087 0.051 Uiso 1 1 calc R . .
H(18B) -0.7814 0.9973 0.5544 0.051 Uiso 1 1 calc R . .
H(18C) -0.7426 0.8334 0.6063 0.051 Uiso 1 1 calc R . .
H(23A) 0.2046 0.2081 0.1679 0.061 Uiso 1 1 calc R . .
H(23B) 0.2162 0.0451 0.1222 0.061 Uiso 1 1 calc R . .
H(23C) 0.0546 0.1069 0.2220 0.061 Uiso 1 1 calc R . .
H(24A) -0.3070 0.2803 -0.1935 0.055 Uiso 1 1 calc R . .
H(24B) -0.1392 0.2283 -0.2920 0.055 Uiso 1 1 calc R . .
H(24C) -0.1749 0.3956 -0.2544 0.055 Uiso 1 1 calc R . .

loop_
_atom_site_aniso_label
_atom_site_aniso_U_11
_atom_site_aniso_U_22
_atom_site_aniso_U_33
_atom_site_aniso_U_12
_atom_site_aniso_U_13
_atom_site_aniso_U_23
O(231) 0.0299(6) 0.0286(5) 0.0260(5) 0.0083(4) -0.0066(4) -0.0068(4)
O(241) 0.0309(5) 0.0309(5) 0.0248(5) 0.0023(4) -0.0083(4) -0.0088(4)
N(4) 0.0695(11) 0.0485(8) 0.0440(8) 0.0275(7) -0.0314(7) -0.0209(6)
C(1) 0.0201(7) 0.0244(6) 0.0257(6) -0.0022(5) -0.0030(5) -0.0048(5)
C(2) 0.0338(8) 0.0248(7) 0.0295(7) 0.0054(6) -0.0077(6) -0.0076(5)
C(3) 0.0415(9) 0.0338(8) 0.0349(8) 0.0122(6) -0.0183(7) -0.0074(6)
C(11) 0.0215(7) 0.0235(6) 0.0245(6) 0.0001(5) -0.0067(5) -0.0059(5)
C(12) 0.0228(7) 0.0276(7) 0.0247(6) -0.0023(5) -0.0030(5) -0.0050(5)
C(13) 0.0266(7) 0.0232(6) 0.0278(7) -0.0028(5) -0.0078(5) -0.0037(5)
C(14) 0.0277(7) 0.0238(6) 0.0310(7) 0.0032(5) -0.0103(6) -0.0078(5)
C(15) 0.0213(7) 0.0306(7) 0.0244(6) 0.0001(5) -0.0065(5) -0.0083(5)
C(16) 0.0249(7) 0.0253(6) 0.0239(6) -0.0017(5) -0.0056(5) -0.0031(5)
C(17) 0.0394(9) 0.0276(7) 0.0398(8) -0.0030(6) -0.0050(7) 0.0021(6)
C(18) 0.0272(8) 0.0403(8) 0.0323(7) 0.0033(6) -0.0017(6) -0.0096(6)
C(21) 0.0200(7) 0.0224(6) 0.0253(6) -0.0024(5) -0.0026(5) -0.0042(5)
C(22) 0.0226(7) 0.0233(6) 0.0244(6) -0.0004(5) -0.0056(5) -0.0029(5)
C(23) 0.0201(7) 0.0201(6) 0.0263(6) 0.0003(5) -0.0025(5) -0.0021(5)
C(24) 0.0221(7) 0.0246(6) 0.0233(6) -0.0044(5) -0.0028(5) -0.0048(5)
C(25) 0.0248(7) 0.0267(7) 0.0266(7) -0.0018(5) -0.0091(5) -0.0019(5)
C(26) 0.0220(7) 0.0238(6) 0.0302(7) 0.0012(5) -0.0061(5) -0.0048(5)
C(232) 0.0459(10) 0.0422(9) 0.0331(8) 0.0207(7) -0.0158(7) -0.0091(6)
C(242) 0.0408(9) 0.0438(8) 0.0287(7) 0.0020(7) -0.0141(6) -0.0100(6)

loop_
_atom_type_symbol
_atom_type_radius_bond
O 0.73
N 0.75
C 0.77
H 0.32

loop_
_geom_angle_atom_site_label_1
_geom_angle_atom_site_label_2
_geom_angle_atom_site_label_3
_geom_angle
_geom_angle_site_symmetry_1
_geom_angle_site_symmetry_2
_geom_angle_site_symmetry_3
_geom_angle_publ_flag
C23 O231 C232 116.89(10) . . . ?
C24 O241 C242 117.71(10) . . . ?
C2 C1 C21 120.71(11) . . . ?
C2 C1 C11 119.67(11) . . . ?
C21 C1 C11 119.62(11) . . . ?
C1 C2 C3 124.30(12) . . . ?
C1 C2 H2 117.90 . . . ?
C3 C2 H2 117.90 . . . ?
N4 C3 C2 174.56(15) . . . ?
C12 C11 C16 119.05(12) . . . ?
C12 C11 C1 120.91(11) . . . ?
C16 C11 C1 120.02(11) . . . ?
C13 C12 C11 120.65(12) . . . ?
C13 C12 H12 119.70 . . . ?
C11 C12 H12 119.70 . . . ?
C12 C13 C14 118.98(11) . . . ?
C12 C13 C17 120.23(12) . . . ?
C14 C13 C17 120.78(12) . . . ?
C15 C14 C13 121.66(12) . . . ?
C15 C14 H14 119.20 . . . ?
C13 C14 H14 119.20 . . . ?
C14 C15 C16 118.48(12) . . . ?
C14 C15 C18 120.61(12) . . . ?
C16 C15 C18 120.91(12) . . . ?
C15 C16 C11 121.18(11) . . . ?
C15 C16 H16 119.40 . . . ?
C11 C16 H16 119.40 . . . ?
C13 C17 H17A 109.50 . . . ?
C13 C17 H17B 109.50 . . . ?
H17A C17 H17B 109.50 . . . ?
C13 C17 H17C 109.50 . . . ?
H17A C17 H17C 109.50 . . . ?
H17B C17 H17C 109.50 . . . ?
C15 C18 H18A 109.50 . . . ?
C15 C18 H18B 109.50 . . . ?
H18A C18 H18B 109.50 . . . ?
C15 C18 H18C 109.50 . . . ?
H18A C18 H18C 109.50 . . . ?
H18B C18 H18C 109.50 . . . ?
C26 C21 C22 117.73(12) . . . ?
C26 C21 C1 121.36(11) . . . ?
C22 C21 C1 120.91(11) . . . ?
C23 C22 C21 121.20(11) . . . ?
C23 C22 H22 119.40 . . . ?
C21 C22 H22 119.40 . . . ?
O231 C23 C22 125.15(11) . . . ?
O231 C23 C24 114.65(11) . . . ?
C22 C23 C24 120.20(11) . . . ?
O241 C24 C25 125.82(11) . . . ?
O241 C24 C23 115.08(11) . . . ?
C25 C24 C23 119.10(11) . . . ?
C24 C25 C26 120.39(12) . . . ?
C24 C25 H25 119.80 . . . ?
C26 C25 H25 119.80 . . . ?
C21 C26 C25 121.35(12) . . . ?
C21 C26 H26 119.30 . . . ?
C25 C26 H26 119.30 . . . ?
O231 C232 H23A 109.50 . . . ?
O231 C232 H23B 109.50 . . . ?
H23A C232 H23B 109.50 . . . ?
O231 C232 H23C 109.50 . . . ?
H23A C232 H23C 109.50 . . . ?
H23B C232 H23C 109.50 . . . ?
O241 C242 H24A 109.50 . . . ?
O241 C242 H24B 109.50 . . . ?
H24A C242 H24B 109.50 . . . ?
O241 C242 H24C 109.50 . . . ?
H24A C242 H24C 109.50 . . . ?
H24B C242 H24C 109.50 . . . ?

loop_
_geom_bond_atom_site_label_1
_geom_bond_atom_site_label_2
_geom_bond_distance
_geom_bond_site_symmetry_1
_geom_bond_site_symmetry_2
_geom_bond_publ_flag
O231 C23 1.3655(15) . . ?
O231 C232 1.4265(16) . . ?
O241 C24 1.3599(15) . . ?
O241 C242 1.4217(16) . . ?
N4 C3 1.1503(18) . . ?
C1 C2 1.3523(18) . . ?
C1 C21 1.4795(17) . . ?
C1 C11 1.4876(17) . . ?
C2 C3 1.4244(19) . . ?
C2 H2 0.9500 . . ?
C11 C12 1.3984(18) . . ?
C11 C16 1.4002(17) . . ?
C12 C13 1.3914(18) . . ?
C12 H12 0.9500 . . ?
C13 C14 1.3954(18) . . ?
C13 C17 1.5084(18) . . ?
C14 C15 1.3913(18) . . ?
C14 H14 0.9500 . . ?
C15 C16 1.3917(17) . . ?
C15 C18 1.5057(18) . . ?
C16 H16 0.9500 . . ?
C17 H17A 0.9800 . . ?
C17 H17B 0.9800 . . ?
C17 H17C 0.9800 . . ?
C18 H18A 0.9800 . . ?
C18 H18B 0.9800 . . ?
C18 H18C 0.9800 . . ?
C21 C26 1.3896(18) . . ?
C21 C22 1.4111(18) . . ?
C22 C23 1.3733(17) . . ?
C22 H22 0.9500 . . ?
C23 C24 1.4097(17) . . ?
C24 C25 1.3794(18) . . ?
C25 C26 1.3932(18) . . ?
C25 H25 0.9500 . . ?
C26 H26 0.9500 . . ?
C232 H23A 0.9800 . . ?
C232 H23B 0.9800 . . ?
C232 H23C 0.9800 . . ?
C242 H24A 0.9800 . . ?
C242 H24B 0.9800 . . ?
C242 H24C 0.9800 . . ?

loop_
_geom_torsion_atom_site_label_1
_geom_torsion_atom_site_label_2
_geom_torsion_atom_site_label_3
_geom_torsion_atom_site_label_4
_geom_torsion
_geom_torsion_site_symmetry_1
_geom_torsion_site_symmetry_2
_geom_torsion_site_symmetry_3
_geom_torsion_site_symmetry_4
_geom_torsion_publ_flag
C21 C1 C2 C3 172.76(13) . . . . ?
C11 C1 C2 C3 -7.5(2) . . . . ?
C1 C2 C3 N4 -158.3(17) . . . . ?
C2 C1 C11 C12 126.62(14) . . . . ?
C21 C1 C11 C12 -53.68(16) . . . . ?
C2 C1 C11 C16 -51.81(17) . . . . ?
C21 C1 C11 C16 127.89(13) . . . . ?
C16 C11 C12 C13 0.25(18) . . . . ?
C1 C11 C12 C13 -178.19(11) . . . . ?
C11 C12 C13 C14 -0.06(18) . . . . ?
C11 C12 C13 C17 178.80(12) . . . . ?
C12 C13 C14 C15 -0.32(19) . . . . ?
C17 C13 C14 C15 -179.17(12) . . . . ?
C13 C14 C15 C16 0.49(19) . . . . ?
C13 C14 C15 C18 -179.73(12) . . . . ?
C14 C15 C16 C11 -0.28(18) . . . . ?
C18 C15 C16 C11 179.93(12) . . . . ?
C12 C11 C16 C15 -0.08(18) . . . . ?
C1 C11 C16 C15 178.38(11) . . . . ?
C2 C1 C21 C26 167.02(12) . . . . ?
C11 C1 C21 C26 -12.68(18) . . . . ?
C2 C1 C21 C22 -12.35(19) . . . . ?
C11 C1 C21 C22 167.96(11) . . . . ?
C26 C21 C22 C23 -0.96(18) . . . . ?
C1 C21 C22 C23 178.43(11) . . . . ?
C232 O231 C23 C22 5.60(18) . . . . ?
C232 O231 C23 C24 -173.91(11) . . . . ?
C21 C22 C23 O231 -177.18(11) . . . . ?
C21 C22 C23 C24 2.30(18) . . . . ?
C242 O241 C24 C25 -0.65(18) . . . . ?
C242 O241 C24 C23 178.99(11) . . . . ?
O231 C23 C24 O241 -2.16(15) . . . . ?
C22 C23 C24 O241 178.31(11) . . . . ?
O231 C23 C24 C25 177.52(11) . . . . ?
C22 C23 C24 C25 -2.02(18) . . . . ?
O241 C24 C25 C26 -179.94(11) . . . . ?
C23 C24 C25 C26 0.43(18) . . . . ?
C22 C21 C26 C25 -0.65(18) . . . . ?
C1 C21 C26 C25 179.96(11) . . . . ?
C24 C25 C26 C21 0.91(19) . . . . ?

loop_
_cod_related_entry_id
_cod_related_entry_database
_cod_related_entry_code
1 ChemSpider 30658677
